data_7248981
loop_
_publ_author_name
'Guerriero, Antonella'
'Ienco, Andrea'
'Hicks, Thomas'
'Cilibrizzi, Agostino'

_publ_section_title
;
 Beyond transition block metals: exploring the reactivity of phosphine PTA
 and its oxide [PTA(O)] towards gallium(iii)
;
_journal_issue 29
_journal_name_full 'RSC Advances'
_journal_page_first 21139
_journal_page_last 21150
_journal_paper_doi 10.1039/D4RA02877E
_journal_volume 14
_journal_year 2024
_chemical_formula_moiety 'C6 H13 N3 O P, I'
_chemical_formula_sum 'C6 H13 I N3 O P'
_chemical_formula_weight 301.06
_space_group_crystal_system monoclinic
_space_group_IT_number 14
_space_group_name_Hall '-P 2ybc'
_space_group_name_H-M_alt 'P 1 21/c 1'
_atom_sites_solution_hydrogens mixed
_atom_sites_solution_primary direct
_atom_sites_solution_secondary difmap
_audit_creation_method SHELXL-2018/3
_audit_update_record
;
2024-03-19 deposited with the CCDC.	2024-06-20 downloaded from the CCDC.
;
_cell_angle_alpha 90
_cell_angle_beta 91.6520(10)
_cell_angle_gamma 90
_cell_formula_units_Z 4
_cell_length_a 7.8486(3)
_cell_length_b 9.6385(3)
_cell_length_c 12.7790(4)
_cell_measurement_reflns_used 9899
_cell_measurement_temperature 100(2)
_cell_measurement_theta_max 33.17
_cell_measurement_theta_min 2.65
_cell_volume 966.31(6)
_computing_cell_refinement 'Bruker SAINT'
_computing_data_collection 'Bruker APEX2'
_computing_data_reduction 'Bruker SAINT'
_computing_structure_refinement 'SHELXL-2018/3 (Sheldrick, 2018)'
_computing_structure_solution 'SHELXT 2018/2 (Sheldrick, 2018)'
_diffrn_ambient_temperature 100(2)
_diffrn_measured_fraction_theta_full 1.000
_diffrn_measured_fraction_theta_max 1.000
_diffrn_measurement_device_type 'Bruker APEX-II CCD'
_diffrn_measurement_method '\f and \w scans'
_diffrn_radiation_type MoK\a
_diffrn_radiation_wavelength 0.71073
_diffrn_reflns_av_R_equivalents 0.0427
_diffrn_reflns_av_unetI/netI 0.0170
_diffrn_reflns_Laue_measured_fraction_full 1.000
_diffrn_reflns_Laue_measured_fraction_max 1.000
_diffrn_reflns_limit_h_max 12
_diffrn_reflns_limit_h_min -12
_diffrn_reflns_limit_k_max 14
_diffrn_reflns_limit_k_min -14
_diffrn_reflns_limit_l_max 19
_diffrn_reflns_limit_l_min -19
_diffrn_reflns_number 53622
_diffrn_reflns_point_group_measured_fraction_full 1.000
_diffrn_reflns_point_group_measured_fraction_max 1.000
_diffrn_reflns_theta_full 25.242
_diffrn_reflns_theta_max 33.216
_diffrn_reflns_theta_min 2.596
_exptl_absorpt_coefficient_mu 3.439
_exptl_absorpt_correction_T_max 0.7465
_exptl_absorpt_correction_T_min 0.6978
_exptl_absorpt_correction_type multi-scan
_exptl_absorpt_process_details
;
 SADABS 2016/2: Krause, L., Herbst-Irmer, R., Sheldrick G.M. & Stalke D.,
 J. Appl. Cryst. 48 (2015) 3-10
;
_exptl_crystal_colour white
_exptl_crystal_density_diffrn 2.069
_exptl_crystal_description prism
_exptl_crystal_F_000 584
_exptl_crystal_size_max 0.060
_exptl_crystal_size_mid 0.060
_exptl_crystal_size_min 0.040
_refine_diff_density_max 0.677
_refine_diff_density_min -0.419
_refine_diff_density_rms 0.091
_refine_ls_extinction_method none
_refine_ls_goodness_of_fit_ref 1.039
_refine_ls_hydrogen_treatment mixed
_refine_ls_matrix_type full
_refine_ls_number_parameters 116
_refine_ls_number_reflns 3699
_refine_ls_number_restraints 0
_refine_ls_restrained_S_all 1.039
_refine_ls_R_factor_all 0.0205
_refine_ls_R_factor_gt 0.0159
_refine_ls_shift/su_max 0.001
_refine_ls_shift/su_mean 0.000
_refine_ls_structure_factor_coef Fsqd
_refine_ls_weighting_details 'w=1/[\s^2^(Fo^2^)+(0.0096P)^2^+0.8259P] where P=(Fo^2^+2Fc^2^)/3'
_refine_ls_weighting_scheme calc
_refine_ls_wR_factor_gt 0.0319
_refine_ls_wR_factor_ref 0.0334
_reflns_Friedel_coverage 0.000
_reflns_number_gt 3341
_reflns_number_total 3699
_reflns_threshold_expression 'I > 2\s(I)'
_cod_data_source_file d4ra02877e2.cif
_cod_data_source_block shelx_CCDC2
_cod_original_sg_symbol_H-M 'P 21/c'
_cod_database_code 7248981
_shelx_shelxl_version_number 2018/3
_shelx_space_group_comment
;
The symmetry employed for this shelxl refinement is uniquely defined
by the following loop, which should always be used as a source of
symmetry information in preference to the above space-group names.
They are only intended as comments.
;
_shelx_estimated_absorpt_t_min 0.820
_shelx_estimated_absorpt_t_max 0.875

loop_
_space_group_symop_operation_xyz
'x, y, z'
'-x, y+1/2, -z+1/2'
'-x, -y, -z'
'x, -y-1/2, z-1/2'

loop_
_atom_site_label
_atom_site_type_symbol
_atom_site_fract_x
_atom_site_fract_y
_atom_site_fract_z
_atom_site_U_iso_or_equiv
_atom_site_adp_type
_atom_site_occupancy
_atom_site_site_symmetry_order
_atom_site_calc_flag
_atom_site_refinement_flags_posn
_atom_site_refinement_flags_adp
_atom_site_refinement_flags_occupancy
_atom_site_disorder_assembly
_atom_site_disorder_group
P1 P 0.23468(4) 0.22533(4) 0.74681(3) 0.00951(6) Uani 1 1 d . . . . .
O1 O 0.18370(12) 0.09944(11) 0.68543(8) 0.01345(18) Uani 1 1 d . . . . .
I1 I 0.19829(2) 0.67476(2) 0.49004(2) 0.01144(2) Uani 1 1 d . . . . .
N1 N 0.11389(14) 0.46172(12) 0.83445(8) 0.00999(19) Uani 1 1 d . . . . .
H1 H 0.0237(18) 0.5159(11) 0.8467(3) 0.012 Uiso 1 1 d R U . . .
N2 N 0.39853(14) 0.46954(12) 0.75952(9) 0.0113(2) Uani 1 1 d . . . . .
N3 N 0.35398(14) 0.34479(12) 0.92395(9) 0.0105(2) Uani 1 1 d . . . . .
C1 C 0.05422(16) 0.33648(14) 0.77403(10) 0.0115(2) Uani 1 1 d . . . . .
H1A H -0.0014(7) 0.3654(4) 0.7086(8) 0.014 Uiso 1 1 calc R U . . .
H1B H -0.0283(11) 0.2854(7) 0.8144(5) 0.014 Uiso 1 1 calc R U . . .
C2 C 0.37731(17) 0.34949(14) 0.68760(10) 0.0124(2) Uani 1 1 d . . . . .
H2A H 0.4864(14) 0.3068(6) 0.67611(19) 0.015 Uiso 1 1 calc R U . . .
H2B H 0.3301(6) 0.3800(4) 0.6210(9) 0.015 Uiso 1 1 calc R U . . .
C3 C 0.32790(17) 0.20468(14) 0.87759(10) 0.0114(2) Uani 1 1 d . . . . .
H3A H 0.2525(10) 0.1506(7) 0.9205(6) 0.014 Uiso 1 1 calc R U . . .
H3B H 0.4360(14) 0.1564(6) 0.87430(11) 0.014 Uiso 1 1 calc R U . . .
C4 C 0.24214(17) 0.54469(14) 0.77274(10) 0.0124(2) Uani 1 1 d . . . . .
H4A H 0.1936(7) 0.5667(3) 0.7060(9) 0.015 Uiso 1 1 calc R U . . .
H4B H 0.2663(4) 0.6291(12) 0.8082(5) 0.015 Uiso 1 1 calc R U . . .
C5 C 0.47107(17) 0.42927(15) 0.86259(10) 0.0124(2) Uani 1 1 d . . . . .
H5A H 0.5002(4) 0.5116(11) 0.9014(5) 0.015 Uiso 1 1 calc R U . . .
H5B H 0.5741(14) 0.3778(7) 0.85280(16) 0.015 Uiso 1 1 calc R U . . .
C6 C 0.19760(17) 0.41912(14) 0.93907(10) 0.0111(2) Uani 1 1 d . . . . .
H6A H 0.2208(3) 0.5006(11) 0.9805(6) 0.013 Uiso 1 1 calc R U . . .
H6B H 0.1204(10) 0.3615(8) 0.9767(5) 0.013 Uiso 1 1 calc R U . . .

loop_
_atom_site_aniso_label
_atom_site_aniso_U_11
_atom_site_aniso_U_22
_atom_site_aniso_U_33
_atom_site_aniso_U_23
_atom_site_aniso_U_13
_atom_site_aniso_U_12
P1 0.00877(13) 0.01056(15) 0.00920(14) -0.00159(11) 0.00015(11) -0.00081(11)
O1 0.0122(4) 0.0132(5) 0.0149(4) -0.0050(4) 0.0000(3) -0.0021(3)
I1 0.01342(4) 0.01178(4) 0.00911(4) 0.00071(3) -0.00013(3) 0.00058(3)
N1 0.0101(5) 0.0110(5) 0.0088(5) -0.0004(4) -0.0005(4) 0.0020(4)
N2 0.0117(5) 0.0122(5) 0.0101(5) 0.0000(4) 0.0008(4) -0.0012(4)
N3 0.0102(5) 0.0102(5) 0.0111(5) 0.0002(4) -0.0010(4) -0.0008(4)
C1 0.0097(5) 0.0148(6) 0.0100(5) -0.0022(4) -0.0014(4) 0.0003(4)
C2 0.0126(5) 0.0140(6) 0.0107(5) -0.0006(4) 0.0024(4) -0.0012(4)
C3 0.0128(5) 0.0098(6) 0.0115(5) 0.0005(4) -0.0015(4) 0.0007(4)
C4 0.0157(6) 0.0114(6) 0.0102(5) 0.0023(4) 0.0013(4) 0.0001(5)
C5 0.0100(5) 0.0142(6) 0.0129(6) 0.0008(5) -0.0015(4) -0.0027(4)
C6 0.0133(5) 0.0124(6) 0.0076(5) 0.0003(4) -0.0006(4) 0.0004(4)

loop_
_atom_type_symbol
_atom_type_description
_atom_type_scat_dispersion_real
_atom_type_scat_dispersion_imag
_atom_type_scat_source
C C 0.0033 0.0016 'International Tables Vol C Tables 4.2.6.8 and 6.1.1.4'
H H 0.0000 0.0000 'International Tables Vol C Tables 4.2.6.8 and 6.1.1.4'
I I -0.4742 1.8119 'International Tables Vol C Tables 4.2.6.8 and 6.1.1.4'
N N 0.0061 0.0033 'International Tables Vol C Tables 4.2.6.8 and 6.1.1.4'
O O 0.0106 0.0060 'International Tables Vol C Tables 4.2.6.8 and 6.1.1.4'
P P 0.1023 0.0942 'International Tables Vol C Tables 4.2.6.8 and 6.1.1.4'

loop_
_geom_angle_atom_site_label_1
_geom_angle_atom_site_label_2
_geom_angle_atom_site_label_3
_geom_angle
_geom_angle_site_symmetry_1
_geom_angle_site_symmetry_3
_geom_angle_publ_flag
O1 P1 C1 112.40(6) . . ?
O1 P1 C3 119.29(6) . . ?
C1 P1 C3 100.60(6) . . ?
O1 P1 C2 118.37(6) . . ?
C1 P1 C2 100.61(6) . . ?
C3 P1 C2 102.62(6) . . ?
C1 N1 C4 110.92(10) . . ?
C1 N1 C6 110.72(10) . . ?
C4 N1 C6 108.66(10) . . ?
C1 N1 H1 108.8 . . ?
C4 N1 H1 108.7 . . ?
C6 N1 H1 109.0 . . ?
C4 N2 C5 109.69(10) . . ?
C4 N2 C2 112.59(11) . . ?
C5 N2 C2 112.47(11) . . ?
C6 N3 C5 110.14(11) . . ?
C6 N3 C3 113.43(10) . . ?
C5 N3 C3 111.81(10) . . ?
N1 C1 P1 109.83(8) . . ?
N1 C1 H1A 109.7 . . ?
P1 C1 H1A 109.7 . . ?
N1 C1 H1B 109.7 . . ?
P1 C1 H1B 109.7 . . ?
H1A C1 H1B 108.2 . . ?
N2 C2 P1 108.35(9) . . ?
N2 C2 H2A 110.0 . . ?
P1 C2 H2A 110.0 . . ?
N2 C2 H2B 110.0 . . ?
P1 C2 H2B 110.0 . . ?
H2A C2 H2B 108.4 . . ?
N3 C3 P1 108.33(9) . . ?
N3 C3 H3A 110.0 . . ?
P1 C3 H3A 110.0 . . ?
N3 C3 H3B 110.0 . . ?
P1 C3 H3B 110.0 . . ?
H3A C3 H3B 108.4 . . ?
N2 C4 N1 112.03(11) . . ?
N2 C4 H4A 109.2 . . ?
N1 C4 H4A 109.2 . . ?
N2 C4 H4B 109.2 . . ?
N1 C4 H4B 109.2 . . ?
H4A C4 H4B 107.9 . . ?
N2 C5 N3 113.04(10) . . ?
N2 C5 H5A 109.0 . . ?
N3 C5 H5A 109.0 . . ?
N2 C5 H5B 109.0 . . ?
N3 C5 H5B 109.0 . . ?
H5A C5 H5B 107.8 . . ?
N3 C6 N1 111.28(10) . . ?
N3 C6 H6A 109.4 . . ?
N1 C6 H6A 109.4 . . ?
N3 C6 H6B 109.4 . . ?
N1 C6 H6B 109.4 . . ?
H6A C6 H6B 108.0 . . ?

loop_
_geom_bond_atom_site_label_1
_geom_bond_atom_site_label_2
_geom_bond_distance
_geom_bond_site_symmetry_2
_geom_bond_publ_flag
P1 O1 1.4931(10) . ?
P1 C1 1.8175(13) . ?
P1 C3 1.8160(14) . ?
P1 C2 1.8184(14) . ?
N1 C1 1.5005(17) . ?
N1 C4 1.5233(17) . ?
N1 C6 1.5288(17) . ?
N1 H1 0.897(18) . ?
N2 C4 1.4393(17) . ?
N2 C5 1.4719(17) . ?
N2 C2 1.4841(18) . ?
N3 C6 1.4390(17) . ?
N3 C5 1.4710(17) . ?
N3 C3 1.4864(17) . ?
C1 H1A 0.973(12) . ?
C1 H1B 0.973(12) . ?
C2 H2A 0.965(13) . ?
C2 H2B 0.965(13) . ?
C3 H3A 0.970(13) . ?
C3 H3B 0.970(13) . ?
C4 H4A 0.948(13) . ?
C4 H4B 0.948(13) . ?
C5 H5A 0.960(13) . ?
C5 H5B 0.960(13) . ?
C6 H6A 0.962(13) . ?
C6 H6B 0.962(13) . ?
